data_4335578
loop_
_publ_author_name
'Rosario M. P. Colodrero'
'Giasemi K. Angeli'
'Montse Bazaga-Garcia'
'Pascual Olivera-Pastor'
'Didier Villemin'
'Enrique R. Losilla'
'Estefania Q. Martos'
'Gary B. Hix'
'Miguel A. G. Aranda'
'Konstantinos D. Demadis'
'Aurelio Cabeza'

_publ_contact_author_address
;Dpto Qu\'imica Inorg\'anica, Cristalograf\'ia y Mineralog\'ia
Facultad de Ciencias, Campus de Teatinos s/n
29071 M\'alaga
Spain
;
_publ_contact_author_email aurelio@uma.es
_publ_contact_author_name 'A. Cabeza'
_publ_contact_author_phone +34952131874
_publ_section_title
;
 Structural Variability in Multifunctional Metal
 Xylenediaminetetraphosphonate Hybrids
;
_journal_name_full 'Inorganic Chemistry'
_journal_page_first 8770
_journal_page_last 8783
_journal_paper_doi 10.1021/ic400951s
_journal_volume 52
_journal_year 2013
_chemical_formula_sum 'C12 N2 O16 P4 Zn'
_chemical_formula_weight 617.41
_space_group_IT_number 2
_symmetry_cell_setting triclinic
_symmetry_Int_Tables_number 2
_symmetry_space_group_name_Hall '-P 1'
_symmetry_space_group_name_H-M 'P -1'
_audit_author_name Zn-(p-H6L)
_audit_creation_date 2013-02-21T14:27
_audit_creation_method 'from EXP file using GSAS2CIF'
_audit_update_record ' 2013-02-21T14:27  Initial CIF as created by GSAS2CIF'
_cell_angle_alpha 86.816(7)
_cell_angle_beta 81.464(6)
_cell_angle_gamma 73.592(5)
_cell_formula_units_Z 1
_cell_length_a 6.9591(5)
_cell_length_b 7.5805(4)
_cell_length_c 10.6229(7)
_cell_measurement_temperature 293
_cell_volume 531.56(6)
_computing_structure_refinement GSAS
_diffrn_ambient_temperature 293
_diffrn_radiation_probe x-ray
_diffrn_radiation_wavelength 0.2998
_diffrn_source synchrotron
_exptl_absorpt_correction_T_max 1.00000
_exptl_absorpt_correction_T_min 1.00000
_exptl_absorpt_process_details
;   GSAS Absorption/surface roughness correction: function number 0
 No correction is applied.
;
_pd_calc_method 'Rietveld Refinement'
_pd_meas_2theta_range_inc 0.002
_pd_meas_2theta_range_max 32.987999
_pd_meas_2theta_range_min 0.002
_pd_phase_name Zn-(p-H6L)
_pd_proc_2theta_range_inc 0.002
_pd_proc_2theta_range_max 32.988869
_pd_proc_2theta_range_min 0.002869
_pd_proc_info_datetime 2013-02-21T14:27:56
_pd_proc_ls_background_function
;   GSAS Background function number 1 with 10 terms.
 Shifted Chebyshev function of 1st kind
      1:    1233.55     2:   -83.3001     3:   -212.523     4:    327.786    
      5:   -14.2013     6:   -43.0015     7:    18.8776     8:   -22.6763    
      9:  -0.243640    10:   -2.59294    
;
_pd_proc_ls_peak_cutoff 0.00200
_pd_proc_ls_pref_orient_corr
;   March-Dollase
 AXIS  1 Ratio=   0.83843  h= 0.000  k= 1.000  l= 0.000
 Prefered orientation correction range: Min=   0.76781, Max=   1.69640
;
_pd_proc_ls_profile_function
;
 CW Profile function number 4 with  27 terms
 Pseudovoigt profile coefficients as parameterized in
 P. Thompson, D.E. Cox & J.B. Hastings (1987). J. Appl. Cryst.,20,79-83.
 Asymmetry correction of L.W. Finger, D.E. Cox & A. P. Jephcoat (1994).
 J. Appl. Cryst.,27,892-900.
 Microstrain broadening by P.W. Stephens,  (1999). J. Appl. Cryst.,32,281-289.
 Peak tails are ignored  where the intensity is below 0.0020 times the peak
   Aniso. broadening axis   0.0   0.0   1.0
;
_pd_proc_ls_prof_R_factor 0.0678
_pd_proc_ls_prof_wR_expected 0.0203
_pd_proc_ls_prof_wR_factor 0.0923
_refine_ls_goodness_of_fit_all 5.16
_refine_ls_matrix_type full
_refine_ls_number_parameters 87
_refine_ls_number_restraints 48
_refine_ls_R_Fsqd_factor 0.07586
_refine_ls_shift/su_max 0.04
_refine_ls_shift/su_mean 0.03
_reflns_d_resolution_high 1.545
_reflns_d_resolution_low 10.504
_reflns_limit_h_max 4
_reflns_limit_h_min 0
_reflns_limit_k_max 4
_reflns_limit_k_min -4
_reflns_limit_l_max 6
_reflns_limit_l_min -6
_reflns_number_total 305
_cod_data_source_file ic400951s_si_002_3.cif
_cod_data_source_block Zn-(p-H6L)_publ
_cod_original_cell_volume 531.57(8)
_cod_database_code 4335578

loop_
_symmetry_equiv_pos_site_id
_symmetry_equiv_pos_as_xyz
1 +x,+y,+z
-1 -x,-y,-z

loop_
_atom_site_type_symbol
_atom_site_label
_atom_site_fract_x
_atom_site_fract_y
_atom_site_fract_z
_atom_site_occupancy
_atom_site_thermal_displace_type
_atom_site_U_iso_or_equiv
_atom_site_symmetry_multiplicity
Zn Zn 0.5 0.0 0.0 1.0 Uiso 0.0330(27) 1
P P1 0.6791(14) 0.3705(13) 0.0972(9) 1.0 Uiso 0.0330(27) 2
P P2 0.4262(15) 0.0152(11) 0.3125(9) 1.0 Uiso 0.0330(27) 2
O O1 0.5790(26) 0.2673(18) 0.0155(14) 1.0 Uiso 0.0330(27) 2
O O2 0.5399(23) 0.5578(18) 0.1582(16) 1.0 Uiso 0.0330(27) 2
O O3 0.8281(18) 0.4504(25) 0.0037(13) 1.0 Uiso 0.0330(27) 2
C C1 0.8016(24) 0.2117(25) 0.2125(12) 1.0 Uiso 0.0330(27) 2
O O4 0.4582(32) -0.0476(23) 0.1807(9) 1.0 Uiso 0.0330(27) 2
O O5 0.2172(19) 0.0143(24) 0.3703(19) 1.0 Uiso 0.0330(27) 2
O O6 0.5969(24) 0.8752(21) 0.3658(19) 1.0 Uiso 0.0330(27) 2
C C2 0.4767(23) 0.2304(16) 0.3313(20) 1.0 Uiso 0.0330(27) 2
O Ow1 0.7540(24) 0.7669(19) 0.0274(21) 1.0 Uiso 0.0330(27) 2
N N 0.6978(22) 0.2091(21) 0.3491(12) 1.0 Uiso 0.0330(27) 2
C C3 0.7127(24) 0.3704(25) 0.4211(22) 1.0 Uiso 0.0330(27) 2
C C4 0.8998(28) 0.3724(23) 0.4741(20) 1.0 Uiso 0.0330(27) 2
C c5 0.0707(30) 0.3879(32) 0.3930(17) 1.0 Uiso 0.0330(27) 2
C C6 -0.1347(34) 0.452(4) 0.5962(14) 1.0 Uiso 0.0330(27) 2
O Ow2 0.1668(27) 0.7669(19) 0.2067(17) 1.0 Uiso 0.0330(27) 2

loop_
_atom_type_symbol
_atom_type_number_in_cell
_atom_type_scat_dispersion_real
_atom_type_scat_dispersion_imag
_atom_type_scat_Cromer_Mann_a1
_atom_type_scat_Cromer_Mann_a2
_atom_type_scat_Cromer_Mann_a3
_atom_type_scat_Cromer_Mann_a4
_atom_type_scat_Cromer_Mann_b1
_atom_type_scat_Cromer_Mann_b2
_atom_type_scat_Cromer_Mann_b3
_atom_type_scat_Cromer_Mann_b4
_atom_type_scat_Cromer_Mann_c
_atom_type_scat_source
Zn 1.0 0.000 0.000 14.0743 3.26550 7.03180 0.23330 5.16520 10.3163 2.41000 58.7097 1.30410 International_Tables_Vol_C
P 4.0 0.000 0.000 6.43450 1.90670 4.17910 27.1570 1.78000 0.52600 1.49080 68.1645 1.11490 International_Tables_Vol_C
O 16.0 0.000 0.000 3.04850 13.2771 2.28680 5.70110 1.54630 0.32390 0.86700 32.9089 0.25080 International_Tables_Vol_C
C 12.0 0.000 0.000 2.31000 20.8439 1.02000 10.2075 1.58860 0.56870 0.86500 51.6512 0.21560 International_Tables_Vol_C
N 2.0 0.000 0.000 12.2126 0.00570 3.13220 9.89330 2.01250 28.9975 1.16630 0.58260 -11.529 International_Tables_Vol_C

loop_
_geom_angle_atom_site_label_1
_geom_angle_atom_site_label_2
_geom_angle_atom_site_label_3
_geom_angle
_geom_angle_site_symmetry_1
_geom_angle_site_symmetry_3
_geom_angle_publ_flag
O1 Zn O1 180.0 1_555 -1_655 n
O1 Zn O4 95.7(6) 1_555 1_555 n
O1 Zn O4 84.3(6) 1_555 -1_655 n
O1 Zn Ow1 110.8(6) 1_555 1_545 n
O1 Zn Ow1 69.2(6) 1_555 -1_665 n
O1 Zn O4 84.3(6) -1_655 1_555 n
O1 Zn O4 95.7(6) -1_655 -1_655 n
O1 Zn Ow1 69.2(6) -1_655 1_545 n
O1 Zn Ow1 110.8(6) -1_655 -1_665 n
O4 Zn O4 180.0 1_555 -1_655 n
O4 Zn Ow1 76.9(7) 1_555 1_545 n
O4 Zn Ow1 103.1(7) 1_555 -1_665 n
O4 Zn Ow1 103.1(7) -1_655 1_545 n
O4 Zn Ow1 76.9(7) -1_655 -1_665 n
Ow1 Zn Ow1 180.0 1_545 -1_665 n
O1 P1 O2 116.6(9) 1_555 1_555 n
O1 P1 O3 106.8(8) 1_555 1_555 n
O1 P1 C1 108.7(8) 1_555 1_555 n
O2 P1 O3 98.2(7) 1_555 1_555 n
O2 P1 C1 112.9(8) 1_555 1_555 n
O3 P1 C1 113.1(9) 1_555 1_555 n
O4 P2 O5 108.0(10) 1_555 1_555 n
O4 P2 O6 100.7(10) 1_555 1_545 n
O4 P2 C2 115.2(10) 1_555 1_555 n
O5 P2 O6 116.0(10) 1_555 1_545 n
O5 P2 C2 112.6(9) 1_555 1_555 n
O6 P2 C2 104.0(9) 1_545 1_555 n
Zn O1 P1 143.4(10) 1_555 1_555 n
P1 C1 N 120.2(9) 1_555 1_555 n
Zn O4 P2 150.4(12) 1_555 1_555 n
P2 C2 N 113.1(9) 1_555 1_555 n
C1 N C2 102.6(10) 1_555 1_555 n
C1 N C3 110.3(12) 1_555 1_555 n
C2 N C3 110.5(11) 1_555 1_555 n
N C3 C4 122.9(11) 1_555 1_555 n
C3 C4 c5 120.2(14) 1_555 1_655 n
C3 C4 C6 115.0(13) 1_555 1_655 n
c5 C4 C6 117.1(6) 1_655 1_655 n
C4 c5 C6 117.2(7) 1_455 -1_566 n
C4 C6 c5 117.7(7) 1_455 -1_566 n

loop_
_geom_bond_atom_site_label_1
_geom_bond_atom_site_label_2
_geom_bond_distance
_geom_bond_site_symmetry_2
_geom_bond_publ_flag
Zn O1 2.264(10) 1_555 n
Zn O1 2.264(10) -1_655 n
Zn O4 1.928(10) 1_555 n
Zn O4 1.928(10) -1_655 n
Zn Ow1 2.159(12) 1_545 n
Zn Ow1 2.159(12) -1_665 n
P1 O1 1.554(8) 1_555 n
P1 O2 1.585(8) 1_555 n
P1 O3 1.553(8) 1_555 n
P1 C1 1.801(8) 1_555 n
P2 O4 1.468(8) 1_555 n
P2 O5 1.494(8) 1_555 n
P2 O6 1.510(8) 1_545 n
P2 C2 1.790(8) 1_555 n
O1 Zn 2.264(10) 1_555 n
O1 P1 1.554(8) 1_555 n
O2 P1 1.585(8) 1_555 n
O3 P1 1.553(8) 1_555 n
C1 P1 1.801(8) 1_555 n
C1 N 1.524(9) 1_555 n
O4 Zn 1.928(10) 1_555 n
O4 P2 1.468(8) 1_555 n
O5 P2 1.494(8) 1_555 n
O6 P2 1.510(8) 1_565 n
C2 P2 1.790(8) 1_555 n
C2 N 1.541(9) 1_555 n
Ow1 Zn 2.159(12) 1_565 n
N C1 1.524(9) 1_555 n
N C2 1.541(9) 1_555 n
N C3 1.513(9) 1_555 n
C3 N 1.513(9) 1_555 n
C3 C4 1.498(9) 1_555 n
C4 C3 1.498(9) 1_555 n
C4 c5 1.391(8) 1_655 n
C4 C6 1.419(8) 1_655 n
c5 C4 1.391(8) 1_455 n
c5 C6 1.424(8) -1_566 n
C6 C4 1.419(8) 1_455 n
C6 c5 1.424(8) -1_566 n
